data_1550868
loop_
_publ_author_name
'Yuan, Jie'
'Chen, Run-Feng'
'Tang, Xingxing'
'Tao, Ye'
'Xu, Shen'
'Jin, Lu'
'Chen, Cailin'
'Zhou, Xinhui'
'Zheng, Chao'
'Huang, Wei'

_publ_section_title
;
 Direct Populating Triplet Excited States through Singlet-Triplet
 Transition for Visible-Light Excitable Organic Afterglow
;
_journal_name_full 'Chemical Science'
_journal_paper_doi 10.1039/C8SC05198D
_journal_year 2019
_chemical_formula_sum 'C18 H11 Br2 N'
_chemical_formula_weight 401.10
_chemical_name_systematic
; 
 ? 
;
_space_group_IT_number 61
_symmetry_cell_setting orthorhombic
_symmetry_space_group_name_Hall '-P 2ac 2ab'
_symmetry_space_group_name_H-M 'P b c a'
_atom_sites_solution_hydrogens geom
_atom_sites_solution_primary direct
_atom_sites_solution_secondary difmap
_audit_creation_method SHELXL-97
_audit_update_record
;
2017-09-11 deposited with the CCDC.    2019-04-09 downloaded from the CCDC.
;
_cell_angle_alpha 90.00
_cell_angle_beta 90.00
_cell_angle_gamma 90.00
_cell_formula_units_Z 8
_cell_length_a 14.9529(14)
_cell_length_b 8.1730(8)
_cell_length_c 24.260(2)
_cell_measurement_reflns_used 2086
_cell_measurement_temperature 100(2)
_cell_measurement_theta_max 21.1
_cell_measurement_theta_min 1.8
_cell_volume 2964.8(5)
_computing_cell_refinement SMART
_computing_data_collection 'SMART (Bruker, 2000)'
_computing_data_reduction 'SAINT (Bruker, 2000)'
_computing_molecular_graphics SHELXTL
_computing_publication_material SHELXTL
_computing_structure_refinement SHELXTL
_computing_structure_solution 'SHELXTL (Bruker, 2000)'
_diffrn_ambient_temperature 100(2)
_diffrn_measured_fraction_theta_full 0.996
_diffrn_measured_fraction_theta_max 0.996
_diffrn_measurement_device_type 'Bruker Smart Aepex CCD'
_diffrn_measurement_method 'phi and omega scans'
_diffrn_radiation_monochromator graphite
_diffrn_radiation_source 'fine-focus sealed tube'
_diffrn_radiation_type MoK\a
_diffrn_radiation_wavelength 0.71073
_diffrn_reflns_av_R_equivalents 0.0430
_diffrn_reflns_av_sigmaI/netI 0.0272
_diffrn_reflns_limit_h_max 19
_diffrn_reflns_limit_h_min -19
_diffrn_reflns_limit_k_max 10
_diffrn_reflns_limit_k_min -10
_diffrn_reflns_limit_l_max 20
_diffrn_reflns_limit_l_min -32
_diffrn_reflns_number 23186
_diffrn_reflns_theta_full 28.27
_diffrn_reflns_theta_max 28.27
_diffrn_reflns_theta_min 2.72
_exptl_absorpt_coefficient_mu 15.564
_exptl_absorpt_correction_T_max 0.9863
_exptl_absorpt_correction_T_min 0.9840
_exptl_absorpt_correction_type multi-scan
_exptl_absorpt_process_details 'SADABS; Bruker, 2000'
_exptl_crystal_colour colorless
_exptl_crystal_density_diffrn 2.755
_exptl_crystal_density_method 'not measured'
_exptl_crystal_description block
_exptl_crystal_F_000 2254
_exptl_crystal_size_max 0.14
_exptl_crystal_size_mid 0.13
_exptl_crystal_size_min 0.12
_refine_diff_density_max 0.694
_refine_diff_density_min -0.820
_refine_diff_density_rms 0.111
_refine_ls_extinction_method none
_refine_ls_goodness_of_fit_ref 1.214
_refine_ls_hydrogen_treatment mixed
_refine_ls_matrix_type full
_refine_ls_number_parameters 190
_refine_ls_number_reflns 3659
_refine_ls_number_restraints 0
_refine_ls_restrained_S_all 1.214
_refine_ls_R_factor_all 0.0434
_refine_ls_R_factor_gt 0.0386
_refine_ls_shift/su_max 0.002
_refine_ls_shift/su_mean 0.000
_refine_ls_structure_factor_coef Fsqd
_refine_ls_weighting_details 'calc w=1/[\s^2^(Fo^2^)+(0.0267P)^2^+7.6968P] where P=(Fo^2^+2Fc^2^)/3'
_refine_ls_weighting_scheme calc
_refine_ls_wR_factor_gt 0.0834
_refine_ls_wR_factor_ref 0.0853
_reflns_number_gt 3370
_reflns_number_total 3659
_reflns_threshold_expression >2sigma(I)
_cod_data_source_file c8sc05198d3.cif
_cod_data_source_block 3
_cod_depositor_comments
;
The following automatic conversions were performed:

'_symmetry_cell_setting' value 'Orthorhombic' changed to
'orthorhombic' according to
/home/data/users/saulius/crontab/automatic-downloads/rss-feeds/RSC/lib/dictionaries/cif_core.dic
dictionary named 'cif_core.dic' version 2.4.2 from 2011-04-26.

Automatic conversion script
Id: cif_fix_values 4973 2017-02-22 13:04:09Z antanas 

2019-05-24
Fixing absurd Z value and formula 
                 miguel
;
_cod_original_formula_sum 'C H Br N'
_cod_original_formula_weight 106.94
_cod_original_formula_units_Z 46
_cod_original_cell_volume 2964.9(5)
_cod_original_sg_symbol_H-M Pbca
_cod_database_code 1550868

loop_
_symmetry_equiv_pos_as_xyz
'x, y, z'
'-x+1/2, -y, z+1/2'
'-x, y+1/2, -z+1/2'
'x+1/2, -y+1/2, -z'
'-x, -y, -z'
'x-1/2, y, -z-1/2'
'x, -y-1/2, z-1/2'
'-x-1/2, y-1/2, z'

loop_
_atom_site_label
_atom_site_type_symbol
_atom_site_fract_x
_atom_site_fract_y
_atom_site_fract_z
_atom_site_U_iso_or_equiv
_atom_site_adp_type
_atom_site_occupancy
_atom_site_symmetry_multiplicity
_atom_site_calc_flag
_atom_site_refinement_flags
Br1 Br 0.23186(2) 0.15151(4) 0.320184(12) 0.02141(10) Uani 1 1 d .
Br2 Br -0.008765(19) 0.44414(4) 0.170526(13) 0.01863(9) Uani 1 1 d .
C2 C 0.2431(2) 0.0892(3) 0.04071(12) 0.0145(5) Uani 1 1 d .
H2 H 0.1877 0.0762 0.0594 0.017 Uiso 1 1 calc R
N1 N 0.31696(15) 0.2610(3) 0.11402(10) 0.0127(5) Uani 1 1 d .
C17 C 0.10332(19) 0.3441(4) 0.18484(12) 0.0139(5) Uani 1 1 d .
C12 C 0.40086(18) 0.3354(3) 0.11870(12) 0.0128(5) Uani 1 1 d .
C15 C 0.20526(19) 0.2270(4) 0.24849(12) 0.0140(5) Uani 1 1 d .
C6 C 0.39402(19) 0.2038(4) 0.03532(12) 0.0143(5) Uani 1 1 d .
C3 C 0.2586(2) 0.0163(4) -0.00977(13) 0.0185(6) Uani 1 1 d .
H3 H 0.2133 -0.0502 -0.0256 0.022 Uiso 1 1 calc R
C13 C 0.24967(19) 0.2684(3) 0.15495(12) 0.0131(5) Uani 1 1 d .
C18 C 0.16547(19) 0.3331(3) 0.14275(12) 0.0136(5) Uani 1 1 d .
H18 H 0.1513 0.3686 0.1065 0.016 Uiso 1 1 calc R
C1 C 0.31203(19) 0.1824(3) 0.06317(12) 0.0127(5) Uani 1 1 d .
C5 C 0.4070(2) 0.1322(4) -0.01608(13) 0.0200(6) Uani 1 1 d .
H5 H 0.4613 0.1478 -0.0356 0.024 Uiso 1 1 calc R
C7 C 0.44996(18) 0.3046(3) 0.07037(12) 0.0131(5) Uani 1 1 d .
C14 C 0.26994(18) 0.2143(3) 0.20808(13) 0.0145(6) Uani 1 1 d .
H14 H 0.3271 0.1697 0.2163 0.017 Uiso 1 1 calc R
C16 C 0.12113(19) 0.2914(3) 0.23799(12) 0.0142(6) Uani 1 1 d .
H16 H 0.0773 0.2992 0.2662 0.017 Uiso 1 1 calc R
C10 C 0.5190(2) 0.4980(4) 0.15406(13) 0.0164(6) Uani 1 1 d .
H10 H 0.5434 0.5655 0.1821 0.020 Uiso 1 1 calc R
C4 C 0.3389(2) 0.0374(4) -0.03824(14) 0.0228(7) Uani 1 1 d .
H4 H 0.3470 -0.0135 -0.0731 0.027 Uiso 1 1 calc R
C8 C 0.5358(2) 0.3701(4) 0.06479(13) 0.0188(6) Uani 1 1 d .
H8 H 0.5704 0.3491 0.0327 0.023 Uiso 1 1 calc R
C11 C 0.43353(19) 0.4330(3) 0.16095(13) 0.0144(5) Uani 1 1 d .
H11 H 0.3992 0.4546 0.1931 0.017 Uiso 1 1 calc R
C9 C 0.5693(2) 0.4662(4) 0.10699(14) 0.0214(7) Uani 1 1 d .
H9 H 0.6277 0.5112 0.1038 0.026 Uiso 1 1 calc R

loop_
_atom_site_aniso_label
_atom_site_aniso_U_11
_atom_site_aniso_U_22
_atom_site_aniso_U_33
_atom_site_aniso_U_23
_atom_site_aniso_U_13
_atom_site_aniso_U_12
Br1 0.01905(16) 0.02737(17) 0.01782(15) 0.00719(12) 0.00069(11) 0.00368(12)
Br2 0.01187(14) 0.01709(15) 0.02692(17) 0.00173(12) -0.00032(11) 0.00504(11)
C2 0.0127(12) 0.0097(12) 0.0210(14) 0.0047(11) -0.0008(11) 0.0001(11)
N1 0.0096(10) 0.0104(11) 0.0183(12) 0.0001(9) 0.0014(9) 0.0002(9)
C17 0.0094(12) 0.0092(12) 0.0230(14) -0.0006(11) -0.0010(11) 0.0019(10)
C12 0.0095(12) 0.0096(12) 0.0193(13) 0.0033(11) -0.0008(10) 0.0005(10)
C15 0.0148(13) 0.0119(13) 0.0151(13) 0.0009(11) -0.0011(10) -0.0003(11)
C6 0.0103(12) 0.0139(13) 0.0187(14) 0.0016(11) -0.0011(11) 0.0012(11)
C3 0.0179(14) 0.0147(14) 0.0230(15) 0.0022(12) -0.0062(12) -0.0035(12)
C13 0.0109(12) 0.0090(12) 0.0193(13) -0.0018(10) 0.0033(11) -0.0024(11)
C18 0.0132(13) 0.0098(12) 0.0178(13) 0.0002(11) -0.0006(11) -0.0014(11)
C1 0.0132(12) 0.0076(12) 0.0173(13) 0.0042(10) 0.0001(10) 0.0019(10)
C5 0.0141(13) 0.0261(16) 0.0199(14) -0.0028(13) 0.0020(11) 0.0005(13)
C7 0.0093(12) 0.0118(13) 0.0183(13) 0.0023(11) 0.0006(10) 0.0020(11)
C14 0.0118(13) 0.0092(12) 0.0227(14) -0.0001(11) -0.0005(11) 0.0014(10)
C16 0.0110(12) 0.0114(13) 0.0202(14) -0.0014(11) 0.0032(10) -0.0025(11)
C10 0.0141(13) 0.0127(13) 0.0223(15) 0.0018(11) -0.0045(11) -0.0014(11)
C4 0.0208(15) 0.0269(17) 0.0206(15) -0.0061(13) -0.0009(12) 0.0001(14)
C8 0.0094(13) 0.0260(16) 0.0209(14) 0.0005(13) 0.0015(11) -0.0006(12)
C11 0.0129(12) 0.0099(13) 0.0203(14) 0.0007(11) 0.0006(11) 0.0016(11)
C9 0.0114(13) 0.0262(17) 0.0267(16) 0.0023(14) -0.0002(12) -0.0062(13)

loop_
_atom_type_symbol
_atom_type_description
_atom_type_scat_dispersion_real
_atom_type_scat_dispersion_imag
_atom_type_scat_source
C C 0.0033 0.0016 'International Tables Vol C Tables 4.2.6.8 and 6.1.1.4'
H H 0.0000 0.0000 'International Tables Vol C Tables 4.2.6.8 and 6.1.1.4'
N N 0.0061 0.0033 'International Tables Vol C Tables 4.2.6.8 and 6.1.1.4'
Br Br -0.2901 2.4595 'International Tables Vol C Tables 4.2.6.8 and 6.1.1.4'

loop_
_geom_angle_atom_site_label_1
_geom_angle_atom_site_label_2
_geom_angle_atom_site_label_3
_geom_angle
C3 C2 C1 117.3(3)
C1 N1 C12 108.7(2)
C1 N1 C13 127.1(2)
C12 N1 C13 124.2(2)
C18 C17 C16 122.5(3)
C18 C17 Br2 119.1(2)
C16 C17 Br2 118.3(2)
C11 C12 N1 128.7(3)
C11 C12 C7 122.4(3)
N1 C12 C7 108.8(2)
C14 C15 C16 122.2(3)
C14 C15 Br1 118.8(2)
C16 C15 Br1 119.0(2)
C5 C6 C1 119.9(3)
C5 C6 C7 133.2(3)
C1 C6 C7 106.9(3)
C2 C3 C4 122.0(3)
C14 C13 C18 120.7(3)
C14 C13 N1 118.7(3)
C18 C13 N1 120.6(3)
C17 C18 C13 118.3(3)
C2 C1 N1 129.7(3)
C2 C1 C6 121.6(3)
N1 C1 C6 108.7(2)
C4 C5 C6 118.7(3)
C8 C7 C12 119.4(3)
C8 C7 C6 133.7(3)
C12 C7 C6 106.8(2)
C15 C14 C13 118.7(3)
C17 C16 C15 117.6(3)
C9 C10 C11 121.5(3)
C5 C4 C3 120.6(3)
C9 C8 C7 118.6(3)
C12 C11 C10 116.9(3)
C8 C9 C10 121.1(3)

loop_
_geom_bond_atom_site_label_1
_geom_bond_atom_site_label_2
_geom_bond_distance
Br1 C15 1.888(3)
Br2 C17 1.897(3)
C2 C3 1.381(4)
C2 C1 1.392(4)
N1 C1 1.393(4)
N1 C12 1.399(4)
N1 C13 1.415(4)
C17 C18 1.384(4)
C17 C16 1.386(4)
C12 C11 1.388(4)
C12 C7 1.406(4)
C15 C14 1.381(4)
C15 C16 1.387(4)
C6 C5 1.391(4)
C6 C1 1.411(4)
C6 C7 1.449(4)
C3 C4 1.395(5)
C13 C14 1.396(4)
C13 C18 1.397(4)
C5 C4 1.387(5)
C7 C8 1.397(4)
C10 C9 1.392(5)
C10 C11 1.394(4)
C8 C9 1.384(5)
